data_7046824
loop_
_publ_author_name
'Neu, J. P.'
'Di Martino-Fumo, P'
'Oelkers, B.'
'Sun, Y.'
'Neuba, A.'
'Gerhards, M.'
'Thiel, W. R.'

_publ_section_title
;
 Playing with Pearson's concept: orthogonally functionalized
 1,4-diaza-1,3-butadienes leading to heterobinuclear complexes.
;
_journal_issue 29
_journal_name_full 'Dalton transactions (Cambridge, England : 2003)'
_journal_page_first 9643
_journal_page_last 9656
_journal_paper_doi 10.1039/c8dt01523f
_journal_volume 47
_journal_year 2018
_chemical_formula_moiety 'C40 H34 N2 O2 P2, C H2 Cl2'
_chemical_formula_sum 'C41 H36 Cl2 N2 O2 P2'
_chemical_formula_weight 721.56
_space_group_crystal_system triclinic
_space_group_IT_number 2
_space_group_name_Hall '-P 1'
_space_group_name_H-M_alt 'P -1'
_symmetry_space_group_name_Hall '-P 1'
_symmetry_space_group_name_H-M 'P -1'
_atom_sites_solution_hydrogens geom
_atom_sites_solution_primary direct
_atom_sites_solution_secondary difmap
_audit_creation_method SHELXL-2014
_audit_update_record
;
2018-04-10 deposited with the CCDC.
2018-06-21 downloaded from the CCDC.
;
_cell_angle_alpha 90.525(5)
_cell_angle_beta 94.994(5)
_cell_angle_gamma 99.311(6)
_cell_formula_units_Z 1
_cell_length_a 8.4060(6)
_cell_length_b 8.7518(6)
_cell_length_c 12.1247(6)
_cell_measurement_reflns_used 3221
_cell_measurement_temperature 150(2)
_cell_measurement_theta_max 62.6
_cell_measurement_theta_min 3.67
_cell_volume 876.65(10)
_computing_cell_refinement 'CrysAlisPro 1.171.38.43 (Rigaku OD, 2015)'
_computing_data_collection 'CrysAlisPro 1.171.38.43 (Rigaku OD, 2015)'
_computing_data_reduction 'CrysAlisPro 1.171.38.43 (Rigaku OD, 2015)'
_computing_molecular_graphics 'DIAMOND (Brandenburg, 2006)'
_computing_publication_material 'WinGX publication routines (Farrugia, 2012)'
_computing_structure_refinement 'SHELXL-2014 (Sheldrick, 2014)'
_computing_structure_solution 'SIR-2011 (Burla et al., 2012)'
_diffrn_ambient_temperature 150(2)
_diffrn_detector 'CCD plate'
_diffrn_detector_area_resol_mean 16.1399
_diffrn_detector_type Sapphire3
_diffrn_measured_fraction_theta_full 0.995
_diffrn_measured_fraction_theta_max 0.995
_diffrn_measurement_device 'four-circle diffractometer'
_diffrn_measurement_device_type 'Xcalibur, Sapphire3, Gemini ultra'
_diffrn_measurement_method '\w scans'
_diffrn_radiation_monochromator mirror
_diffrn_radiation_type CuK\a
_diffrn_radiation_wavelength 1.54184
_diffrn_reflns_av_R_equivalents 0.0238
_diffrn_reflns_av_unetI/netI 0.0325
_diffrn_reflns_Laue_measured_fraction_full 0.995
_diffrn_reflns_Laue_measured_fraction_max 0.995
_diffrn_reflns_limit_h_max 9
_diffrn_reflns_limit_h_min -8
_diffrn_reflns_limit_k_max 10
_diffrn_reflns_limit_k_min -9
_diffrn_reflns_limit_l_max 13
_diffrn_reflns_limit_l_min -8
_diffrn_reflns_number 5587
_diffrn_reflns_point_group_measured_fraction_full 0.995
_diffrn_reflns_point_group_measured_fraction_max 0.995
_diffrn_reflns_theta_full 62.600
_diffrn_reflns_theta_max 62.578
_diffrn_reflns_theta_min 3.660
_exptl_absorpt_coefficient_mu 2.841
_exptl_absorpt_correction_T_max 0.812
_exptl_absorpt_correction_T_min 0.429
_exptl_absorpt_correction_type analytical
_exptl_absorpt_process_details
;
CrysAlisPro 1.171.38.43 (Rigaku Oxford Diffraction, 2015)
Analytical numeric absorption correction using a multifaceted crystal
            model based on expressions derived by R.C. Clark & J.S. Reid.
(Clark, R. C. & Reid, J. S. (1995). Acta Cryst. A51, 887-897)
Empirical absorption correction using spherical harmonics,
 implemented in SCALE3 ABSPACK scaling algorithm.
;
_exptl_crystal_colour 'pale yellow'
_exptl_crystal_density_diffrn 1.367
_exptl_crystal_density_method 'not measured'
_exptl_crystal_description plate
_exptl_crystal_F_000 376
_exptl_crystal_size_max 0.51
_exptl_crystal_size_mid 0.32
_exptl_crystal_size_min 0.08
_refine_diff_density_max 0.523
_refine_diff_density_min -0.420
_refine_diff_density_rms 0.054
_refine_ls_extinction_coef 0.0044(8)
_refine_ls_extinction_expression Fc^*^=kFc[1+0.001xFc^2^\l^3^/sin(2\q)]^-1/4^
_refine_ls_extinction_method SHELXL
_refine_ls_goodness_of_fit_ref 1.058
_refine_ls_hydrogen_treatment constr
_refine_ls_matrix_type full
_refine_ls_number_parameters 237
_refine_ls_number_reflns 2781
_refine_ls_number_restraints 0
_refine_ls_restrained_S_all 1.058
_refine_ls_R_factor_all 0.0421
_refine_ls_R_factor_gt 0.0397
_refine_ls_shift/su_max 0.000
_refine_ls_shift/su_mean 0.000
_refine_ls_structure_factor_coef Fsqd
_refine_ls_weighting_details 'w=1/[\s^2^(Fo^2^)+(0.0617P)^2^+0.3499P] where P=(Fo^2^+2Fc^2^)/3'
_refine_ls_weighting_scheme calc
_refine_ls_wR_factor_gt 0.1046
_refine_ls_wR_factor_ref 0.1069
_reflns_Friedel_coverage 0.000
_reflns_number_gt 2593
_reflns_number_total 2781
_reflns_threshold_expression 'I > 2\s(I)'
_cod_data_source_file c8dt01523f2.cif
_cod_data_source_block shelx
_cod_depositor_comments 'Adding full bibliography for 7046824--7046832.cif.'
_cod_database_code 7046824
_shelx_space_group_comment
;
The symmetry employed for this shelxl refinement is uniquely defined
by the following loop, which should always be used as a source of
symmetry information in preference to the above space-group names.
They are only intended as comments.
;
_shelxl_version_number 2014-3

loop_
_space_group_symop_operation_xyz
'x, y, z'
'-x, -y, -z'

loop_
_atom_site_label
_atom_site_type_symbol
_atom_site_fract_x
_atom_site_fract_y
_atom_site_fract_z
_atom_site_U_iso_or_equiv
_atom_site_adp_type
_atom_site_occupancy
_atom_site_site_symmetry_order
_atom_site_calc_flag
_atom_site_refinement_flags_posn
_atom_site_refinement_flags_adp
_atom_site_refinement_flags_occupancy
_atom_site_disorder_assembly
_atom_site_disorder_group
C1 C 0.0580(2) 0.4605(2) 0.53494(14) 0.0181(4) Uani 1 1 d . . . . .
C2 C 0.1371(2) 0.3448(2) 0.47772(16) 0.0276(4) Uani 1 1 d . . . . .
H2A H 0.2275 0.3188 0.5266 0.041 Uiso 1 1 calc R U . . .
H2B H 0.1777 0.3887 0.4095 0.041 Uiso 1 1 calc R U . . .
H2C H 0.0580 0.2509 0.4595 0.041 Uiso 1 1 calc R U . . .
C3 C 0.1903(2) 0.4381(2) 0.71160(14) 0.0188(4) Uani 1 1 d . . . . .
C4 C 0.1628(2) 0.2807(2) 0.73522(15) 0.0241(4) Uani 1 1 d . . . . .
H4 H 0.0734 0.2146 0.6976 0.029 Uiso 1 1 calc R U . . .
C5 C 0.2647(3) 0.2200(2) 0.81291(16) 0.0274(4) Uani 1 1 d . . . . .
H5 H 0.2452 0.1126 0.8281 0.033 Uiso 1 1 calc R U . . .
C6 C 0.3951(2) 0.3158(2) 0.86850(15) 0.0263(4) Uani 1 1 d . . . . .
H6 H 0.4657 0.2740 0.9211 0.032 Uiso 1 1 calc R U . . .
C7 C 0.4219(2) 0.4722(2) 0.84714(14) 0.0221(4) Uani 1 1 d . . . . .
H7 H 0.5106 0.5374 0.8862 0.026 Uiso 1 1 calc R U . . .
C8 C 0.3213(2) 0.5363(2) 0.76935(13) 0.0175(4) Uani 1 1 d . . . . .
C9 C 0.5545(2) 0.8185(2) 0.80369(13) 0.0187(4) Uani 1 1 d . . . . .
C10 C 0.5793(2) 0.9428(2) 0.87865(14) 0.0226(4) Uani 1 1 d . . . . .
H10 H 0.4892 0.9806 0.9046 0.027 Uiso 1 1 calc R U . . .
C11 C 0.7360(3) 1.0121(2) 0.91587(16) 0.0320(5) Uani 1 1 d . . . . .
H11 H 0.7531 1.0959 0.9682 0.038 Uiso 1 1 calc R U . . .
C12 C 0.8659(3) 0.9586(3) 0.87661(16) 0.0381(6) Uani 1 1 d . . . . .
H12 H 0.9727 1.0076 0.9006 0.046 Uiso 1 1 calc R U . . .
C13 C 0.8426(3) 0.8340(3) 0.80255(17) 0.0380(6) Uani 1 1 d . . . . .
H13 H 0.9329 0.7970 0.7763 0.046 Uiso 1 1 calc R U . . .
C14 C 0.6865(2) 0.7635(3) 0.76698(16) 0.0287(5) Uani 1 1 d . . . . .
H14 H 0.6701 0.6769 0.7171 0.034 Uiso 1 1 calc R U . . .
C15 C 0.3432(2) 0.7786(2) 0.60403(14) 0.0189(4) Uani 1 1 d . . . . .
C16 C 0.2708(2) 0.9009(2) 0.56403(16) 0.0275(4) Uani 1 1 d . . . . .
H16 H 0.2245 0.9627 0.6132 0.033 Uiso 1 1 calc R U . . .
C17 C 0.2662(3) 0.9333(3) 0.45171(18) 0.0369(5) Uani 1 1 d . . . . .
H17 H 0.2162 1.0169 0.4242 0.044 Uiso 1 1 calc R U . . .
C18 C 0.3340(3) 0.8441(3) 0.38028(16) 0.0356(5) Uani 1 1 d . . . . .
H18 H 0.3300 0.8662 0.3036 0.043 Uiso 1 1 calc R U . . .
C19 C 0.4080(3) 0.7226(3) 0.41988(16) 0.0307(5) Uani 1 1 d . . . . .
H19 H 0.4554 0.6619 0.3706 0.037 Uiso 1 1 calc R U . . .
C20 C 0.4126(2) 0.6898(2) 0.53178(15) 0.0228(4) Uani 1 1 d . . . . .
H20 H 0.4633 0.6066 0.5591 0.027 Uiso 1 1 calc R U . . .
N1 N 0.08368(17) 0.50396(17) 0.63716(12) 0.0183(3) Uani 1 1 d . . . . .
O1 O 0.23079(15) 0.82267(15) 0.80620(10) 0.0231(3) Uani 1 1 d . . . . .
P1 P 0.34752(5) 0.74394(5) 0.75142(3) 0.01546(18) Uani 1 1 d . . . . .
C21 C 0.9948(8) 0.5924(7) 0.9768(6) 0.0637(16) Uani 0.5 1 d . . P A -1
H21A H 0.9240 0.6558 1.0111 0.076 Uiso 0.5 1 calc R U P A -1
H21B H 1.0519 0.6561 0.9208 0.076 Uiso 0.5 1 calc R U P A -1
Cl1 Cl 0.8753(6) 0.4311(4) 0.9110(4) 0.0994(16) Uani 0.5 1 d . . P A -1
Cl2 Cl 1.1399(5) 0.5447(5) 1.0805(4) 0.0916(15) Uani 0.5 1 d . . P A -1

loop_
_atom_site_aniso_label
_atom_site_aniso_U_11
_atom_site_aniso_U_22
_atom_site_aniso_U_33
_atom_site_aniso_U_23
_atom_site_aniso_U_13
_atom_site_aniso_U_12
C1 0.0148(8) 0.0183(9) 0.0194(9) -0.0023(7) 0.0008(7) -0.0024(7)
C2 0.0265(10) 0.0332(11) 0.0242(10) -0.0075(8) -0.0031(8) 0.0113(8)
C3 0.0204(9) 0.0203(9) 0.0154(8) -0.0009(7) 0.0015(7) 0.0020(7)
C4 0.0259(10) 0.0193(9) 0.0245(9) -0.0012(7) -0.0010(7) -0.0019(7)
C5 0.0376(11) 0.0175(9) 0.0271(10) 0.0046(7) 0.0041(8) 0.0039(8)
C6 0.0339(11) 0.0254(10) 0.0198(9) 0.0044(7) -0.0029(8) 0.0077(8)
C7 0.0258(10) 0.0232(10) 0.0162(8) -0.0014(7) -0.0028(7) 0.0034(7)
C8 0.0211(9) 0.0174(9) 0.0133(8) -0.0009(6) 0.0004(6) 0.0019(7)
C9 0.0190(9) 0.0210(9) 0.0135(8) 0.0015(6) -0.0019(6) -0.0026(7)
C10 0.0279(10) 0.0214(9) 0.0164(8) 0.0014(7) -0.0014(7) -0.0001(8)
C11 0.0367(12) 0.0315(11) 0.0204(9) 0.0011(8) -0.0086(8) -0.0105(9)
C12 0.0244(11) 0.0602(15) 0.0206(10) 0.0090(9) -0.0071(8) -0.0159(10)
C13 0.0198(10) 0.0690(16) 0.0245(10) 0.0027(10) 0.0022(8) 0.0048(10)
C14 0.0209(9) 0.0425(12) 0.0219(9) -0.0064(8) 0.0005(7) 0.0032(8)
C15 0.0178(8) 0.0186(9) 0.0175(8) 0.0008(7) -0.0031(7) -0.0031(7)
C16 0.0327(11) 0.0215(10) 0.0271(10) 0.0014(8) -0.0045(8) 0.0046(8)
C17 0.0490(13) 0.0280(11) 0.0313(11) 0.0103(9) -0.0088(9) 0.0055(10)
C18 0.0426(12) 0.0393(12) 0.0195(9) 0.0112(8) -0.0025(8) -0.0066(10)
C19 0.0346(11) 0.0363(12) 0.0192(9) 0.0012(8) 0.0036(8) -0.0009(9)
C20 0.0241(9) 0.0243(10) 0.0189(9) 0.0010(7) 0.0002(7) 0.0011(7)
N1 0.0170(7) 0.0171(7) 0.0190(8) -0.0008(6) -0.0010(6) -0.0015(6)
O1 0.0208(6) 0.0233(7) 0.0249(7) -0.0036(5) 0.0021(5) 0.0031(5)
P1 0.0156(3) 0.0154(3) 0.0145(3) -0.00160(16) -0.00090(16) 0.00114(17)
C21 0.058(4) 0.063(4) 0.077(4) 0.029(3) 0.019(3) 0.023(3)
Cl1 0.116(3) 0.0450(12) 0.134(3) -0.0133(15) 0.045(2) -0.0110(15)
Cl2 0.0518(14) 0.104(3) 0.128(3) 0.062(2) 0.0062(14) 0.0370(17)

loop_
_atom_type_symbol
_atom_type_description
_atom_type_scat_dispersion_real
_atom_type_scat_dispersion_imag
_atom_type_scat_source
C C 0.0181 0.0091 'International Tables Vol C Tables 4.2.6.8 and 6.1.1.4'
H H 0.0000 0.0000 'International Tables Vol C Tables 4.2.6.8 and 6.1.1.4'
N N 0.0311 0.0180 'International Tables Vol C Tables 4.2.6.8 and 6.1.1.4'
O O 0.0492 0.0322 'International Tables Vol C Tables 4.2.6.8 and 6.1.1.4'
P P 0.2955 0.4335 'International Tables Vol C Tables 4.2.6.8 and 6.1.1.4'
Cl Cl 0.3639 0.7018 'International Tables Vol C Tables 4.2.6.8 and 6.1.1.4'

loop_
_geom_angle_atom_site_label_1
_geom_angle_atom_site_label_2
_geom_angle_atom_site_label_3
_geom_angle
_geom_angle_site_symmetry_1
_geom_angle_site_symmetry_3
N1 C1 C1 116.2(2) . 2_566
N1 C1 C2 126.92(17) . .
C1 C1 C2 116.85(18) 2_566 .
C1 C2 H2A 109.5 . .
C1 C2 H2B 109.5 . .
H2A C2 H2B 109.5 . .
C1 C2 H2C 109.5 . .
H2A C2 H2C 109.5 . .
H2B C2 H2C 109.5 . .
C4 C3 N1 121.66(16) . .
C4 C3 C8 119.39(16) . .
N1 C3 C8 118.80(16) . .
C5 C4 C3 120.68(17) . .
C5 C4 H4 119.7 . .
C3 C4 H4 119.7 . .
C4 C5 C6 120.03(18) . .
C4 C5 H5 120.0 . .
C6 C5 H5 120.0 . .
C7 C6 C5 119.80(17) . .
C7 C6 H6 120.1 . .
C5 C6 H6 120.1 . .
C6 C7 C8 121.30(17) . .
C6 C7 H7 119.3 . .
C8 C7 H7 119.3 . .
C7 C8 C3 118.78(16) . .
C7 C8 P1 120.57(13) . .
C3 C8 P1 120.44(14) . .
C14 C9 C10 119.51(17) . .
C14 C9 P1 122.92(14) . .
C10 C9 P1 117.45(14) . .
C9 C10 C11 120.11(19) . .
C9 C10 H10 119.9 . .
C11 C10 H10 119.9 . .
C12 C11 C10 119.70(19) . .
C12 C11 H11 120.1 . .
C10 C11 H11 120.1 . .
C11 C12 C13 120.69(18) . .
C11 C12 H12 119.7 . .
C13 C12 H12 119.7 . .
C12 C13 C14 119.5(2) . .
C12 C13 H13 120.2 . .
C14 C13 H13 120.2 . .
C9 C14 C13 120.42(19) . .
C9 C14 H14 119.8 . .
C13 C14 H14 119.8 . .
C16 C15 C20 119.73(17) . .
C16 C15 P1 117.81(14) . .
C20 C15 P1 122.45(14) . .
C15 C16 C17 119.95(19) . .
C15 C16 H16 120.0 . .
C17 C16 H16 120.0 . .
C18 C17 C16 120.1(2) . .
C18 C17 H17 120.0 . .
C16 C17 H17 120.0 . .
C17 C18 C19 120.28(18) . .
C17 C18 H18 119.9 . .
C19 C18 H18 119.9 . .
C18 C19 C20 119.8(2) . .
C18 C19 H19 120.1 . .
C20 C19 H19 120.1 . .
C19 C20 C15 120.16(19) . .
C19 C20 H20 119.9 . .
C15 C20 H20 119.9 . .
C1 N1 C3 121.61(15) . .
O1 P1 C8 114.47(8) . .
O1 P1 C9 111.38(8) . .
C8 P1 C9 106.07(8) . .
O1 P1 C15 112.52(8) . .
C8 P1 C15 107.63(8) . .
C9 P1 C15 104.04(8) . .
Cl1 C21 Cl2 113.3(4) . .
Cl1 C21 H21A 108.9 . .
Cl2 C21 H21A 108.9 . .
Cl1 C21 H21B 108.9 . .
Cl2 C21 H21B 108.9 . .
H21A C21 H21B 107.7 . .

loop_
_geom_bond_atom_site_label_1
_geom_bond_atom_site_label_2
_geom_bond_distance
_geom_bond_site_symmetry_2
C1 N1 1.283(2) .
C1 C1 1.494(4) 2_566
C1 C2 1.495(3) .
C2 H2A 0.9800 .
C2 H2B 0.9800 .
C2 H2C 0.9800 .
C3 C4 1.396(3) .
C3 N1 1.409(2) .
C3 C8 1.410(3) .
C4 C5 1.385(3) .
C4 H4 0.9500 .
C5 C6 1.386(3) .
C5 H5 0.9500 .
C6 C7 1.382(3) .
C6 H6 0.9500 .
C7 C8 1.394(3) .
C7 H7 0.9500 .
C8 P1 1.8126(18) .
C9 C14 1.385(3) .
C9 C10 1.388(3) .
C9 P1 1.8130(17) .
C10 C11 1.393(3) .
C10 H10 0.9500 .
C11 C12 1.374(3) .
C11 H11 0.9500 .
C12 C13 1.384(4) .
C12 H12 0.9500 .
C13 C14 1.386(3) .
C13 H13 0.9500 .
C14 H14 0.9500 .
C15 C16 1.386(3) .
C15 C20 1.391(3) .
C15 P1 1.8136(17) .
C16 C17 1.392(3) .
C16 H16 0.9500 .
C17 C18 1.379(3) .
C17 H17 0.9500 .
C18 C19 1.386(3) .
C18 H18 0.9500 .
C19 C20 1.388(3) .
C19 H19 0.9500 .
C20 H20 0.9500 .
O1 P1 1.4841(13) .
C21 Cl1 1.738(8) .
C21 Cl2 1.775(7) .
C21 H21A 0.9900 .
C21 H21B 0.9900 .

loop_
_geom_torsion_atom_site_label_1
_geom_torsion_atom_site_label_2
_geom_torsion_atom_site_label_3
_geom_torsion_atom_site_label_4
_geom_torsion
_geom_torsion_site_symmetry_1
N1 C3 C4 C5 -176.68(17) .
C8 C3 C4 C5 -1.3(3) .
C3 C4 C5 C6 0.3(3) .
C4 C5 C6 C7 0.8(3) .
C5 C6 C7 C8 -0.8(3) .
C6 C7 C8 C3 -0.2(3) .
C6 C7 C8 P1 174.45(14) .
C4 C3 C8 C7 1.3(3) .
N1 C3 C8 C7 176.77(15) .
C4 C3 C8 P1 -173.41(13) .
N1 C3 C8 P1 2.1(2) .
C14 C9 C10 C11 0.5(3) .
P1 C9 C10 C11 -175.56(14) .
C9 C10 C11 C12 1.1(3) .
C10 C11 C12 C13 -1.6(3) .
C11 C12 C13 C14 0.6(3) .
C10 C9 C14 C13 -1.6(3) .
P1 C9 C14 C13 174.25(17) .
C12 C13 C14 C9 1.0(3) .
C20 C15 C16 C17 0.8(3) .
P1 C15 C16 C17 179.26(16) .
C15 C16 C17 C18 -0.3(3) .
C16 C17 C18 C19 -0.4(3) .
C17 C18 C19 C20 0.5(3) .
C18 C19 C20 C15 0.0(3) .
C16 C15 C20 C19 -0.7(3) .
P1 C15 C20 C19 -179.08(14) .
C1 C1 N1 C3 179.89(18) 2_566
C2 C1 N1 C3 -3.0(3) .
C4 C3 N1 C1 -61.7(2) .
C8 C3 N1 C1 122.90(18) .
C7 C8 P1 O1 -100.96(15) .
C3 C8 P1 O1 73.64(15) .
C7 C8 P1 C9 22.26(17) .
C3 C8 P1 C9 -163.13(14) .
C7 C8 P1 C15 133.15(14) .
C3 C8 P1 C15 -52.25(16) .
C14 C9 P1 O1 179.34(15) .
C10 C9 P1 O1 -4.77(16) .
C14 C9 P1 C8 54.19(17) .
C10 C9 P1 C8 -129.92(14) .
C14 C9 P1 C15 -59.19(18) .
C10 C9 P1 C15 116.69(14) .
C16 C15 P1 O1 16.87(17) .
C20 C15 P1 O1 -164.71(14) .
C16 C15 P1 C8 143.91(15) .
C20 C15 P1 C8 -37.67(17) .
C16 C15 P1 C9 -103.83(16) .
C20 C15 P1 C9 74.60(16) .
